data_7055173
loop_
_publ_author_name
'Babashkina, Maria G.'
'Robeyns, Koen'
'Filinchuk, Yaroslav'
'Safin, Damir A.'

_publ_section_title
;
 Detailed studies of the interaction of 3-chloroaniline with
 O,O&#x2032;-diphenylphosphorylisothiocyanate
;
_journal_issue 2
_journal_name_full 'New J. Chem.'
_journal_page_first 1230
_journal_paper_doi 10.1039/C5NJ02588E
_journal_volume 40
_journal_year 2016
_chemical_formula_moiety 'C13 H15 Cl N2 S'
_chemical_formula_sum 'C13 H15 Cl N2 S'
_chemical_formula_weight 266.78
_space_group_crystal_system monoclinic
_space_group_IT_number 14
_space_group_name_Hall '-P 2ybc'
_space_group_name_H-M_alt 'P 1 21/c 1'
_symmetry_space_group_name_Hall '-P 2ybc'
_symmetry_space_group_name_H-M 'P 1 21/c 1'
_atom_sites_solution_hydrogens geom
_audit_creation_method SHELXL-2014/7
_audit_update_record
;
2015-09-09 deposited with the CCDC.
2015-11-13 downloaded from the CCDC.
;
_cell_angle_alpha 90
_cell_angle_beta 104.453(6)
_cell_angle_gamma 90
_cell_formula_units_Z 4
_cell_length_a 8.4353(4)
_cell_length_b 14.9782(9)
_cell_length_c 11.5168(8)
_cell_measurement_reflns_used 2563
_cell_measurement_temperature 297(2)
_cell_measurement_theta_max 24.9910
_cell_measurement_theta_min 3.0230
_cell_volume 1409.05(15)
_computing_cell_refinement
;
CrysAlisPro, Agilent Technologies,
Version 1.171.37.35 (release 13-08-2014 CrysAlis171 .NET)
(compiled Aug 13 2014,18:06:01)
;
_computing_data_collection MAR
_computing_data_reduction
;
CrysAlisPro, Agilent Technologies,
Version 1.171.37.35 (release 13-08-2014 CrysAlis171 .NET)
(compiled Aug 13 2014,18:06:01)
;
_computing_molecular_graphics 'MERCURY (Macrae et al., 2008)'
_computing_publication_material
;

'MERCURY (Macrae et al., 2008), Platon (Spek, 2009)'



;
_computing_structure_refinement 'SHELXL-2014/7 (Sheldrick, 2014)'
_computing_structure_solution 'SHELXS-97 (Sheldrick, 1990)'
_diffrn_ambient_temperature 297(2)
_diffrn_measured_fraction_theta_full 0.994
_diffrn_measured_fraction_theta_max 0.994
_diffrn_measurement_device_type 'MAR345 image plate'
_diffrn_measurement_method '122 images, \D\F 1.5\% '
_diffrn_radiation_monochromator 'Xenocs Fox3D mirror'
_diffrn_radiation_source 'Rigaku UltraX 18 rotating anode'
_diffrn_radiation_type MoK\a
_diffrn_radiation_wavelength 0.71073
_diffrn_reflns_av_R_equivalents 0.0441
_diffrn_reflns_av_unetI/netI 0.0346
_diffrn_reflns_laue_measured_fraction_full 0.994
_diffrn_reflns_laue_measured_fraction_max 0.994
_diffrn_reflns_limit_h_max 10
_diffrn_reflns_limit_h_min -10
_diffrn_reflns_limit_k_max 16
_diffrn_reflns_limit_k_min -17
_diffrn_reflns_limit_l_max 13
_diffrn_reflns_limit_l_min -13
_diffrn_reflns_number 9066
_diffrn_reflns_point_group_measured_fraction_full 0.994
_diffrn_reflns_point_group_measured_fraction_max 0.994
_diffrn_reflns_theta_full 25.236
_diffrn_reflns_theta_max 25.236
_diffrn_reflns_theta_min 3.022
_exptl_absorpt_coefficient_mu 0.400
_exptl_absorpt_correction_T_max 1.00000
_exptl_absorpt_correction_T_min 0.61293
_exptl_absorpt_correction_type multi-scan
_exptl_absorpt_process_details
;
CrysAlisPro, Agilent Technologies,
Version 1.171.37.35 (release 13-08-2014 CrysAlis171 .NET)
(compiled Aug 13 2014,18:06:01)
Empirical absorption correction using spherical harmonics,
 implemented in SCALE3 ABSPACK scaling algorithm.
;
_exptl_crystal_colour colourless
_exptl_crystal_density_diffrn 1.258
_exptl_crystal_description plate
_exptl_crystal_F_000 560
_exptl_crystal_size_max 0.60
_exptl_crystal_size_mid 0.11
_exptl_crystal_size_min 0.03
_refine_diff_density_max 0.215
_refine_diff_density_min -0.289
_refine_diff_density_rms 0.046
_refine_ls_extinction_method none
_refine_ls_goodness_of_fit_ref 1.005
_refine_ls_hydrogen_treatment constr
_refine_ls_matrix_type full
_refine_ls_number_parameters 157
_refine_ls_number_reflns 2524
_refine_ls_number_restraints 0
_refine_ls_restrained_S_all 1.005
_refine_ls_R_factor_all 0.0783
_refine_ls_R_factor_gt 0.0552
_refine_ls_shift/su_max 0.001
_refine_ls_shift/su_mean 0.000
_refine_ls_structure_factor_coef Fsqd
_refine_ls_weighting_details 'w=1/[\s^2^(Fo^2^)+(0.1146P)^2^+0.4718P] where P=(Fo^2^+2Fc^2^)/3'
_refine_ls_weighting_scheme calc
_refine_ls_wR_factor_gt 0.1681
_refine_ls_wR_factor_ref 0.1878
_reflns_Friedel_coverage 0.000
_reflns_number_gt 1830
_reflns_number_total 2524
_reflns_threshold_expression 'I > 2\s(I)'
_cod_data_source_file c5nj02588e2.cif
_cod_data_source_block 4
_cod_depositor_comments 'Adding full bibliography for 7055170--7055173.cif.'
_cod_database_code 7055173
_shelx_shelxl_version_number 2014/7
_shelx_space_group_comment
;
The symmetry employed for this shelxl refinement is uniquely defined
by the following loop, which should always be used as a source of
symmetry information in preference to the above space-group names.
They are only intended as comments.
;

loop_
_space_group_symop_operation_xyz
'x, y, z'
'-x, y+1/2, -z+1/2'
'-x, -y, -z'
'x, -y-1/2, z-1/2'

loop_
_atom_site_label
_atom_site_type_symbol
_atom_site_fract_x
_atom_site_fract_y
_atom_site_fract_z
_atom_site_U_iso_or_equiv
_atom_site_adp_type
_atom_site_occupancy
_atom_site_site_symmetry_order
_atom_site_calc_flag
_atom_site_refinement_flags_posn
_atom_site_refinement_flags_adp
Cl1 Cl 1.23323(11) 0.97147(7) 0.53939(9) 0.0786(4) Uani 1 1 d . .
C2 C 1.1942(4) 0.9550(2) 0.3858(3) 0.0596(8) Uani 1 1 d . .
C3 C 1.3075(4) 0.9822(2) 0.3264(4) 0.0708(10) Uani 1 1 d . .
H3 H 1.4037 1.0101 0.3674 0.085 Uiso 1 1 calc R U
C4 C 1.2763(5) 0.9674(3) 0.2048(4) 0.0789(11) Uani 1 1 d . .
H4 H 1.3531 0.9847 0.1637 0.095 Uiso 1 1 calc R U
C5 C 1.1323(4) 0.9274(3) 0.1430(3) 0.0730(10) Uani 1 1 d . .
H5 H 1.1119 0.9179 0.0608 0.088 Uiso 1 1 calc R U
C6 C 1.0203(3) 0.9020(2) 0.2043(3) 0.0572(8) Uani 1 1 d . .
C7 C 1.0503(4) 0.9144(2) 0.3263(3) 0.0577(8) Uani 1 1 d . .
H7 H 0.9747 0.8957 0.3678 0.069 Uiso 1 1 calc R U
N8 N 0.8708(3) 0.85940(17) 0.1405(2) 0.0604(7) Uani 1 1 d . .
C9 C 0.7348(3) 0.9103(2) 0.0975(3) 0.0522(7) Uani 1 1 d . .
N10 N 0.6071(3) 0.87188(17) 0.0256(2) 0.0635(7) Uani 1 1 d . .
H10 H 0.5185 0.9028 0.0070 0.076 Uiso 1 1 calc R U
C11 C 0.5992(5) 0.7819(2) -0.0263(3) 0.0765(11) Uani 1 1 d . .
C12 C 0.7380(5) 0.7293(3) 0.0455(4) 0.0899(13) Uani 1 1 d . .
H12 H 0.7337 0.6675 0.0381 0.108 Uiso 1 1 calc R U
C13 C 0.8683(4) 0.7654(2) 0.1197(4) 0.0747(10) Uani 1 1 d . .
S14 S 0.72835(10) 1.01859(5) 0.13711(8) 0.0632(3) Uani 1 1 d . .
C15 C 0.4371(6) 0.7409(3) -0.0198(7) 0.153(3) Uani 1 1 d . .
H15A H 0.4304 0.7394 0.0621 0.229 Uiso 1 1 calc R U
H15B H 0.4298 0.6813 -0.0512 0.229 Uiso 1 1 calc R U
H15C H 0.3488 0.7761 -0.0663 0.229 Uiso 1 1 calc R U
C16 C 0.6077(11) 0.7903(4) -0.1556(5) 0.177(4) Uani 1 1 d . .
H16A H 0.5210 0.8285 -0.1981 0.266 Uiso 1 1 calc R U
H16B H 0.5962 0.7324 -0.1923 0.266 Uiso 1 1 calc R U
H16C H 0.7113 0.8155 -0.1585 0.266 Uiso 1 1 calc R U
C17 C 1.0095(6) 0.7121(3) 0.1888(7) 0.137(2) Uani 1 1 d . .
H17A H 0.9865 0.6496 0.1753 0.206 Uiso 1 1 calc R U
H17B H 1.0273 0.7250 0.2727 0.206 Uiso 1 1 calc R U
H17C H 1.1058 0.7273 0.1629 0.206 Uiso 1 1 calc R U

loop_
_atom_site_aniso_label
_atom_site_aniso_U_11
_atom_site_aniso_U_22
_atom_site_aniso_U_33
_atom_site_aniso_U_23
_atom_site_aniso_U_13
_atom_site_aniso_U_12
Cl1 0.0602(6) 0.0889(7) 0.0755(6) -0.0132(5) -0.0039(4) 0.0082(4)
C2 0.0417(16) 0.0571(17) 0.071(2) -0.0007(15) -0.0024(14) 0.0102(13)
C3 0.0428(17) 0.071(2) 0.090(3) 0.0068(19) -0.0001(17) -0.0058(15)
C4 0.053(2) 0.091(3) 0.093(3) 0.015(2) 0.019(2) -0.0073(17)
C5 0.060(2) 0.085(2) 0.073(2) 0.0082(19) 0.0152(17) -0.0030(18)
C6 0.0412(16) 0.0566(17) 0.0670(19) 0.0016(15) 0.0008(14) 0.0036(13)
C7 0.0402(15) 0.0600(18) 0.071(2) -0.0001(16) 0.0099(14) 0.0047(13)
N8 0.0462(14) 0.0559(14) 0.0718(17) -0.0067(13) 0.0012(12) 0.0003(11)
C9 0.0423(15) 0.0552(16) 0.0541(16) -0.0005(14) 0.0025(12) -0.0036(12)
N10 0.0478(14) 0.0575(15) 0.0754(17) -0.0109(13) -0.0030(13) -0.0055(11)
C11 0.082(2) 0.0520(18) 0.080(2) -0.0081(17) -0.0088(19) -0.0122(17)
C12 0.089(3) 0.0536(19) 0.113(3) -0.008(2) -0.001(2) -0.0013(18)
C13 0.068(2) 0.0547(18) 0.095(3) -0.0066(19) 0.008(2) 0.0079(16)
S14 0.0475(5) 0.0582(5) 0.0723(6) -0.0125(4) -0.0068(4) 0.0025(3)
C15 0.090(3) 0.085(3) 0.241(8) 0.016(4) -0.039(4) -0.036(3)
C16 0.353(11) 0.089(4) 0.082(3) -0.010(3) 0.041(5) 0.046(5)
C17 0.092(3) 0.071(3) 0.219(7) -0.016(3) -0.016(4) 0.023(2)

loop_
_atom_type_symbol
_atom_type_description
_atom_type_scat_dispersion_real
_atom_type_scat_dispersion_imag
_atom_type_scat_source
C C 0.0033 0.0016 'International Tables Vol C Tables 4.2.6.8 and 6.1.1.4'
H H 0.0000 0.0000 'International Tables Vol C Tables 4.2.6.8 and 6.1.1.4'
N N 0.0061 0.0033 'International Tables Vol C Tables 4.2.6.8 and 6.1.1.4'
O O 0.0106 0.0060 'International Tables Vol C Tables 4.2.6.8 and 6.1.1.4'
S S 0.1246 0.1234 'International Tables Vol C Tables 4.2.6.8 and 6.1.1.4'
Cl Cl 0.1484 0.1585 'International Tables Vol C Tables 4.2.6.8 and 6.1.1.4'

loop_
_geom_angle_atom_site_label_1
_geom_angle_atom_site_label_2
_geom_angle_atom_site_label_3
_geom_angle
C3 C2 C7 121.4(3)
C3 C2 Cl1 119.3(3)
C7 C2 Cl1 119.3(3)
C2 C3 C4 118.7(3)
C2 C3 H3 120.7
C4 C3 H3 120.7
C3 C4 C5 120.9(3)
C3 C4 H4 119.5
C5 C4 H4 119.5
C6 C5 C4 119.1(3)
C6 C5 H5 120.4
C4 C5 H5 120.4
C5 C6 C7 121.0(3)
C5 C6 N8 119.3(3)
C7 C6 N8 119.7(3)
C6 C7 C2 118.8(3)
C6 C7 H7 120.6
C2 C7 H7 120.6
C9 N8 C13 121.0(3)
C9 N8 C6 119.2(2)
C13 N8 C6 119.8(2)
N10 C9 N8 117.8(3)
N10 C9 S14 120.9(2)
N8 C9 S14 121.3(2)
C9 N10 C11 127.2(3)
C9 N10 H10 116.4
C11 N10 H10 116.4
N10 C11 C12 108.2(3)
N10 C11 C16 108.4(3)
C12 C11 C16 111.6(4)
N10 C11 C15 107.6(4)
C12 C11 C15 110.7(4)
C16 C11 C15 110.3(5)
C13 C12 C11 123.7(3)
C13 C12 H12 118.1
C11 C12 H12 118.1
C12 C13 N8 119.0(3)
C12 C13 C17 123.4(3)
N8 C13 C17 117.6(3)
C11 C15 H15A 109.5
C11 C15 H15B 109.5
H15A C15 H15B 109.5
C11 C15 H15C 109.5
H15A C15 H15C 109.5
H15B C15 H15C 109.5
C11 C16 H16A 109.5
C11 C16 H16B 109.5
H16A C16 H16B 109.5
C11 C16 H16C 109.5
H16A C16 H16C 109.5
H16B C16 H16C 109.5
C13 C17 H17A 109.5
C13 C17 H17B 109.5
H17A C17 H17B 109.5
C13 C17 H17C 109.5
H17A C17 H17C 109.5
H17B C17 H17C 109.5

loop_
_geom_bond_atom_site_label_1
_geom_bond_atom_site_label_2
_geom_bond_distance
Cl1 C2 1.735(4)
C2 C3 1.368(5)
C2 C7 1.378(4)
C3 C4 1.376(6)
C3 H3 0.9300
C4 C5 1.382(5)
C4 H4 0.9300
C5 C6 1.367(5)
C5 H5 0.9300
C6 C7 1.377(4)
C6 N8 1.440(4)
C7 H7 0.9300
N8 C9 1.364(4)
N8 C13 1.428(4)
C9 N10 1.316(4)
C9 S14 1.689(3)
N10 C11 1.469(4)
N10 H10 0.8600
C11 C12 1.481(5)
C11 C16 1.514(7)
C11 C15 1.517(6)
C12 C13 1.327(5)
C12 H12 0.9300
C13 C17 1.488(6)
C15 H15A 0.9600
C15 H15B 0.9600
C15 H15C 0.9600
C16 H16A 0.9600
C16 H16B 0.9600
C16 H16C 0.9600
C17 H17A 0.9600
C17 H17B 0.9600
C17 H17C 0.9600

loop_
_geom_torsion_atom_site_label_1
_geom_torsion_atom_site_label_2
_geom_torsion_atom_site_label_3
_geom_torsion_atom_site_label_4
_geom_torsion
C7 C2 C3 C4 -0.7(5)
Cl1 C2 C3 C4 179.0(3)
C2 C3 C4 C5 1.1(6)
C3 C4 C5 C6 -0.2(6)
C4 C5 C6 C7 -1.1(5)
C4 C5 C6 N8 -179.4(3)
C5 C6 C7 C2 1.5(5)
N8 C6 C7 C2 179.8(3)
C3 C2 C7 C6 -0.6(5)
Cl1 C2 C7 C6 179.7(2)
C5 C6 N8 C9 -93.5(4)
C7 C6 N8 C9 88.2(4)
C5 C6 N8 C13 84.5(4)
C7 C6 N8 C13 -93.8(4)
C13 N8 C9 N10 -7.2(5)
C6 N8 C9 N10 170.7(3)
C13 N8 C9 S14 171.6(3)
C6 N8 C9 S14 -10.4(4)
N8 C9 N10 C11 -7.9(5)
S14 C9 N10 C11 173.3(3)
C9 N10 C11 C12 19.0(5)
C9 N10 C11 C16 -102.2(5)
C9 N10 C11 C15 138.6(4)
N10 C11 C12 C13 -17.2(6)
C16 C11 C12 C13 102.0(5)
C15 C11 C12 C13 -134.8(5)
C11 C12 C13 N8 5.6(6)
C11 C12 C13 C17 -178.2(5)
C9 N8 C13 C12 8.2(5)
C6 N8 C13 C12 -169.7(4)
C9 N8 C13 C17 -168.3(4)
C6 N8 C13 C17 13.8(6)
